data_7103302
loop_
_publ_author_name
'Dewal, Mahender B'
'Xu, Yuewen'
'Yang, Jun'
'Mohammed, Fiaz'
'Smith, Mark D'
'Shimizu, Linda S'

_publ_section_title
;
 Manipulating the cavity of a porous material changes the
 photoreactivity of included guests.
;
_journal_issue 33
_journal_name_full 'Chemical communications (Cambridge, England)'
_journal_page_first 3909
_journal_page_last 3911
_journal_paper_doi 10.1039/b805895d
_journal_year 2008
_chemical_formula_moiety 'C44 H50 N6 O4, 2(C H Cl3)'
_chemical_formula_sum 'C46 H52 Cl6 N6 O4'
_chemical_formula_weight 965.64
_chemical_name_systematic
;
?
;
_space_group_IT_number 14
_symmetry_cell_setting monoclinic
_symmetry_space_group_name_Hall '-P 2ybc'
_symmetry_space_group_name_H-M 'P 1 21/c 1'
_atom_sites_solution_hydrogens geom
_atom_sites_solution_primary direct
_atom_sites_solution_secondary difmap
_audit_creation_method SHELXL-97
_cell_angle_alpha 90.00
_cell_angle_beta 104.5050(10)
_cell_angle_gamma 90.00
_cell_formula_units_Z 2
_cell_length_a 11.4583(6)
_cell_length_b 22.4576(12)
_cell_length_c 9.6210(5)
_cell_measurement_reflns_used 2163
_cell_measurement_temperature 150(1)
_cell_measurement_theta_max 18.811
_cell_measurement_theta_min 2.367
_cell_volume 2396.8(2)
_computing_cell_refinement 'SAINT+ NT V6.22 (Bruker, 2001)'
_computing_data_collection 'SMART NT V5.625 (Bruker, 1998)'
_computing_data_reduction 'SAINT+ NT V6.22'
_computing_molecular_graphics 'SHELXTL V6.1 (Sheldrick, 2000)'
_computing_publication_material 'SHELXTL V6.1'
_computing_structure_refinement 'SHELXL-97 (Sheldrick, 1997)'
_computing_structure_solution 'SHELXS-97 (Sheldrick, 1990)'
_diffrn_ambient_temperature 150(1)
_diffrn_measured_fraction_theta_full 1.000
_diffrn_measured_fraction_theta_max 1.000
_diffrn_measurement_device_type 'Bruker SMART APEX CCD diffractometer'
_diffrn_measurement_method 'omega scans'
_diffrn_radiation_monochromator graphite
_diffrn_radiation_source 'fine-focus sealed tube'
_diffrn_radiation_type MoK\a
_diffrn_radiation_wavelength 0.71073
_diffrn_reflns_av_R_equivalents 0.0780
_diffrn_reflns_av_sigmaI/netI 0.0655
_diffrn_reflns_limit_h_max 12
_diffrn_reflns_limit_h_min -12
_diffrn_reflns_limit_k_max 24
_diffrn_reflns_limit_k_min -24
_diffrn_reflns_limit_l_max 10
_diffrn_reflns_limit_l_min -10
_diffrn_reflns_number 19646
_diffrn_reflns_theta_full 22.54
_diffrn_reflns_theta_max 22.54
_diffrn_reflns_theta_min 1.81
_diffrn_standards_decay_% <1
_exptl_absorpt_coefficient_mu 0.407
_exptl_absorpt_correction_type none
_exptl_crystal_colour colorless
_exptl_crystal_density_diffrn 1.338
_exptl_crystal_density_method 'not measured'
_exptl_crystal_description plate
_exptl_crystal_F_000 1008
_exptl_crystal_size_max 0.30
_exptl_crystal_size_mid 0.10
_exptl_crystal_size_min 0.05
_refine_diff_density_max 0.277
_refine_diff_density_min -0.216
_refine_diff_density_rms 0.041
_refine_ls_extinction_method none
_refine_ls_goodness_of_fit_ref 0.910
_refine_ls_hydrogen_treatment constr
_refine_ls_matrix_type full
_refine_ls_number_parameters 307
_refine_ls_number_reflns 3152
_refine_ls_number_restraints 30
_refine_ls_restrained_S_all 0.913
_refine_ls_R_factor_all 0.0842
_refine_ls_R_factor_gt 0.0484
_refine_ls_shift/su_max 0.001
_refine_ls_shift/su_mean 0.000
_refine_ls_structure_factor_coef Fsqd
_refine_ls_weighting_details 'calc w=1/[\s^2^(Fo^2^)+(0.0519P)^2^+0.0000P] where P=(Fo^2^+2Fc^2^)/3'
_refine_ls_weighting_scheme calc
_refine_ls_wR_factor_gt 0.1021
_refine_ls_wR_factor_ref 0.1148
_reflns_number_gt 1978
_reflns_number_total 3152
_reflns_threshold_expression >2sigma(I)
_cod_data_source_file b805895d.txt
_cod_data_source_block md01066
_cod_depositor_comments
;
The following automatic conversions were performed:
'_symmetry_cell_setting' value 'Monoclinic' changed to 'monoclinic'
according to '/home/saulius/struct/CIF-dictionaries/cif_core.dic'
dictionary named 'cif_core.dic' version 2.4.1 from 2010-06-29.

Automatic conversion script
Id: cif_fix_enum 1527 2010-12-29 10:47:43Z saulius 
;
_cod_original_sg_symbol_H-M 'P 21/c'
_cod_database_code 7103302

loop_
_symmetry_equiv_pos_as_xyz
'x, y, z'
'-x, y+1/2, -z+1/2'
'-x, -y, -z'
'x, -y-1/2, z-1/2'

loop_
_atom_site_label
_atom_site_type_symbol
_atom_site_fract_x
_atom_site_fract_y
_atom_site_fract_z
_atom_site_U_iso_or_equiv
_atom_site_adp_type
_atom_site_occupancy
_atom_site_symmetry_multiplicity
_atom_site_calc_flag
_atom_site_refinement_flags
_atom_site_disorder_assembly
_atom_site_disorder_group
C1 C 0.2805(3) 0.31956(14) 0.2471(4) 0.0352(9) Uani 1 1 d . . .
C2 C 0.2144(3) 0.28629(15) 0.4588(4) 0.0420(9) Uani 1 1 d . . .
H2A H 0.1568 0.2528 0.4332 0.050 Uiso 1 1 calc R . .
H2B H 0.2593 0.2816 0.5604 0.050 Uiso 1 1 calc R . .
C3 C 0.0837(3) 0.34555(16) 0.2891(3) 0.0435(9) Uani 1 1 d . . .
H3A H 0.0300 0.3106 0.2635 0.052 Uiso 1 1 calc R . .
H3B H 0.0335 0.3820 0.2715 0.052 Uiso 1 1 calc R . .
C4 C 0.4100(3) 0.25280(15) 0.4160(4) 0.0418(9) Uani 1 1 d . . .
H4A H 0.4438 0.2449 0.3327 0.050 Uiso 1 1 calc R . .
H4B H 0.3915 0.2139 0.4537 0.050 Uiso 1 1 calc R . .
C5 C 0.5049(3) 0.28347(15) 0.5305(3) 0.0370(9) Uani 1 1 d . . .
C6 C 0.6119(3) 0.25358(16) 0.5895(4) 0.0487(10) Uani 1 1 d . . .
H6 H 0.6240 0.2148 0.5560 0.058 Uiso 1 1 calc R . .
C7 C 0.7001(3) 0.27914(17) 0.6953(4) 0.0552(11) Uani 1 1 d . . .
H7 H 0.7719 0.2575 0.7355 0.066 Uiso 1 1 calc R . .
C8 C 0.6864(3) 0.33632(16) 0.7450(4) 0.0458(10) Uani 1 1 d . . .
C9 C 0.5791(3) 0.36608(15) 0.6861(4) 0.0446(10) Uani 1 1 d . . .
H9 H 0.5674 0.4051 0.7182 0.054 Uiso 1 1 calc R . .
C10 C 0.4892(3) 0.33960(15) 0.5812(4) 0.0406(9) Uani 1 1 d . . .
H10 H 0.4157 0.3603 0.5436 0.049 Uiso 1 1 calc R . .
C11 C 0.7829(3) 0.36249(17) 0.8616(5) 0.0575(11) Uani 1 1 d . . .
C12 C 0.7987(3) 0.42845(16) 0.8734(4) 0.0443(10) Uani 1 1 d . . .
C13 C 0.8403(3) 0.45380(17) 1.0086(4) 0.0497(10) Uani 1 1 d . . .
H13 H 0.8568 0.4292 1.0916 0.060 Uiso 1 1 calc R . .
C14 C 0.8576(3) 0.51392(16) 1.0227(4) 0.0435(9) Uani 1 1 d . . .
H14 H 0.8860 0.5305 1.1160 0.052 Uiso 1 1 calc R . .
C15 C 0.8346(3) 0.55159(15) 0.9036(4) 0.0354(9) Uani 1 1 d . . .
C16 C 0.7944(3) 0.52602(16) 0.7699(4) 0.0410(9) Uani 1 1 d . . .
H16 H 0.7792 0.5505 0.6868 0.049 Uiso 1 1 calc R . .
C17 C 0.7758(3) 0.46524(16) 0.7546(4) 0.0441(9) Uani 1 1 d . . .
H17 H 0.7469 0.4486 0.6615 0.053 Uiso 1 1 calc R . .
C18 C 0.8551(3) 0.61756(15) 0.9264(3) 0.0416(9) Uani 1 1 d . . .
H18A H 0.8047 0.6319 0.9895 0.050 Uiso 1 1 calc R . .
H18B H 0.9404 0.6240 0.9779 0.050 Uiso 1 1 calc R . .
C19 C 0.0760(3) 0.35456(16) 0.5455(4) 0.0458(10) Uani 1 1 d . . .
C20 C 0.1633(4) 0.3522(2) 0.6951(4) 0.0774(14) Uani 1 1 d . . .
H20A H 0.1947 0.3117 0.7147 0.116 Uiso 1 1 calc R . .
H20B H 0.1206 0.3637 0.7674 0.116 Uiso 1 1 calc R . .
H20C H 0.2303 0.3798 0.6989 0.116 Uiso 1 1 calc R . .
C21 C 0.0250(3) 0.41808(15) 0.5207(4) 0.0509(10) Uani 1 1 d . . .
H21A H 0.0912 0.4464 0.5267 0.076 Uiso 1 1 calc R . .
H21B H -0.0178 0.4277 0.5942 0.076 Uiso 1 1 calc R . .
H21C H -0.0310 0.4206 0.4255 0.076 Uiso 1 1 calc R . .
C22 C -0.0260(4) 0.30866(18) 0.5344(5) 0.0781(14) Uani 1 1 d . . .
H22A H -0.0805 0.3102 0.4381 0.117 Uiso 1 1 calc R . .
H22B H -0.0711 0.3179 0.6059 0.117 Uiso 1 1 calc R . .
H22C H 0.0087 0.2687 0.5523 0.117 Uiso 1 1 calc R . .
N1 N 0.2983(2) 0.28565(12) 0.3664(3) 0.0373(7) Uani 1 1 d . . .
N2 N 0.1714(2) 0.34649(12) 0.2025(3) 0.0380(7) Uani 1 1 d . . .
N3 N 0.1497(2) 0.34243(12) 0.4396(3) 0.0368(7) Uani 1 1 d . . .
O1 O 0.3582(2) 0.32430(10) 0.1781(2) 0.0466(7) Uani 1 1 d . . .
O2 O 0.8498(2) 0.33030(12) 0.9504(3) 0.0890(11) Uani 1 1 d . . .
C23A C 0.435(2) 0.5853(4) 0.7344(10) 0.0598(15) Uani 0.50 1 d PD A 1
H23A H 0.4995 0.6152 0.7343 0.072 Uiso 0.50 1 calc PR A 1
Cl1A Cl 0.296(4) 0.6180(16) 0.6605(14) 0.0862(19) Uani 0.50 1 d PD A 1
Cl2A Cl 0.4547(5) 0.5248(3) 0.6310(7) 0.0908(14) Uani 0.50 1 d PD A 1
Cl3A Cl 0.4463(8) 0.5630(4) 0.9091(9) 0.167(4) Uani 0.50 1 d PD A 1
C23B C 0.438(2) 0.5882(4) 0.7609(9) 0.0598(15) Uani 0.50 1 d PD B 2
H23B H 0.5057 0.6135 0.7468 0.072 Uiso 0.50 1 calc PR B 2
Cl1B Cl 0.303(4) 0.6231(16) 0.6803(14) 0.0862(19) Uani 0.50 1 d PD B 2
Cl2B Cl 0.4447(9) 0.5199(4) 0.6799(9) 0.186(5) Uani 0.50 1 d PD B 2
Cl3B Cl 0.4540(5) 0.5787(3) 0.9427(7) 0.0751(12) Uani 0.50 1 d PD B 2

loop_
_atom_site_aniso_label
_atom_site_aniso_U_11
_atom_site_aniso_U_22
_atom_site_aniso_U_33
_atom_site_aniso_U_23
_atom_site_aniso_U_13
_atom_site_aniso_U_12
C1 0.038(2) 0.032(2) 0.035(2) -0.0092(18) 0.009(2) -0.0062(18)
C2 0.045(2) 0.036(2) 0.045(2) 0.0049(18) 0.0119(19) 0.0050(18)
C3 0.048(2) 0.045(2) 0.035(2) 0.0043(18) 0.0040(19) 0.0017(18)
C4 0.043(2) 0.035(2) 0.047(2) -0.0014(18) 0.0111(19) 0.0042(18)
C5 0.032(2) 0.035(2) 0.044(2) 0.0051(18) 0.0097(18) 0.0018(17)
C6 0.042(2) 0.031(2) 0.069(3) 0.001(2) 0.006(2) 0.0023(19)
C7 0.038(2) 0.037(3) 0.085(3) 0.016(2) 0.003(2) 0.0043(19)
C8 0.035(2) 0.034(2) 0.063(3) 0.012(2) 0.001(2) -0.0056(19)
C9 0.043(2) 0.035(2) 0.051(2) 0.0046(19) 0.005(2) -0.0015(19)
C10 0.031(2) 0.037(2) 0.051(2) 0.0013(19) 0.0050(18) 0.0003(17)
C11 0.042(2) 0.039(3) 0.081(3) 0.015(2) -0.004(2) -0.006(2)
C12 0.029(2) 0.040(2) 0.058(3) 0.008(2) -0.0004(19) -0.0031(17)
C13 0.040(2) 0.052(3) 0.050(3) 0.020(2) -0.001(2) -0.0064(19)
C14 0.043(2) 0.049(3) 0.034(2) 0.0069(19) 0.0017(18) -0.0011(19)
C15 0.032(2) 0.040(2) 0.033(2) 0.0044(18) 0.0066(17) -0.0025(17)
C16 0.044(2) 0.041(2) 0.034(2) 0.0062(18) 0.0013(18) -0.0053(18)
C17 0.042(2) 0.040(2) 0.045(2) -0.001(2) 0.0017(18) -0.0079(18)
C18 0.051(2) 0.043(2) 0.028(2) 0.0010(18) 0.0031(18) 0.0008(18)
C19 0.053(2) 0.042(2) 0.048(2) 0.0038(19) 0.023(2) 0.0082(19)
C20 0.117(4) 0.092(4) 0.025(2) 0.002(2) 0.020(2) 0.043(3)
C21 0.057(2) 0.048(3) 0.051(2) 0.0051(19) 0.018(2) 0.014(2)
C22 0.074(3) 0.063(3) 0.112(4) 0.013(3) 0.051(3) 0.000(2)
N1 0.0423(18) 0.0358(17) 0.0339(17) 0.0038(15) 0.0095(15) 0.0029(14)
N2 0.0416(19) 0.0403(18) 0.0304(17) 0.0019(14) 0.0060(15) 0.0015(15)
N3 0.0410(17) 0.0335(18) 0.0331(17) 0.0020(13) 0.0043(14) 0.0006(14)
O1 0.0489(16) 0.0501(17) 0.0440(15) -0.0046(12) 0.0176(13) -0.0035(12)
O2 0.067(2) 0.0439(18) 0.122(3) 0.0243(17) -0.0403(19) -0.0113(15)
C23A 0.050(3) 0.060(3) 0.069(4) 0.009(3) 0.016(4) -0.004(2)
Cl1A 0.068(3) 0.083(4) 0.099(3) -0.007(3) 0.007(4) 0.019(4)
Cl2A 0.074(2) 0.065(3) 0.125(3) 0.009(2) 0.008(2) 0.0268(18)
Cl3A 0.177(6) 0.220(9) 0.100(5) 0.061(5) 0.029(4) -0.037(5)
C23B 0.050(3) 0.060(3) 0.069(4) 0.009(3) 0.016(4) -0.004(2)
Cl1B 0.068(3) 0.083(4) 0.099(3) -0.007(3) 0.007(4) 0.019(4)
Cl2B 0.213(7) 0.119(6) 0.215(8) -0.063(6) 0.033(5) 0.076(5)
Cl3B 0.059(2) 0.086(2) 0.080(3) 0.034(2) 0.0184(18) 0.0035(17)

loop_
_atom_type_symbol
_atom_type_description
_atom_type_scat_dispersion_real
_atom_type_scat_dispersion_imag
_atom_type_scat_source
C C 0.0033 0.0016 'International Tables Vol C Tables 4.2.6.8 and 6.1.1.4'
H H 0.0000 0.0000 'International Tables Vol C Tables 4.2.6.8 and 6.1.1.4'
N N 0.0061 0.0033 'International Tables Vol C Tables 4.2.6.8 and 6.1.1.4'
O O 0.0106 0.0060 'International Tables Vol C Tables 4.2.6.8 and 6.1.1.4'
Cl Cl 0.1484 0.1585 'International Tables Vol C Tables 4.2.6.8 and 6.1.1.4'

loop_
_geom_angle_atom_site_label_1
_geom_angle_atom_site_label_2
_geom_angle_atom_site_label_3
_geom_angle
_geom_angle_site_symmetry_1
_geom_angle_site_symmetry_3
_geom_angle_publ_flag
O1 C1 N1 121.9(3) . . ?
O1 C1 N2 121.3(3) . . ?
N1 C1 N2 116.8(3) . . ?
N3 C2 N1 108.9(3) . . ?
N3 C2 H2A 109.9 . . ?
N1 C2 H2A 109.9 . . ?
N3 C2 H2B 109.9 . . ?
N1 C2 H2B 109.9 . . ?
H2A C2 H2B 108.3 . . ?
N2 C3 N3 107.9(3) . . ?
N2 C3 H3A 110.1 . . ?
N3 C3 H3A 110.1 . . ?
N2 C3 H3B 110.1 . . ?
N3 C3 H3B 110.1 . . ?
H3A C3 H3B 108.4 . . ?
N1 C4 C5 115.1(3) . . ?
N1 C4 H4A 108.5 . . ?
C5 C4 H4A 108.5 . . ?
N1 C4 H4B 108.5 . . ?
C5 C4 H4B 108.5 . . ?
H4A C4 H4B 107.5 . . ?
C10 C5 C6 118.5(3) . . ?
C10 C5 C4 122.8(3) . . ?
C6 C5 C4 118.7(3) . . ?
C7 C6 C5 120.9(3) . . ?
C7 C6 H6 119.5 . . ?
C5 C6 H6 119.5 . . ?
C6 C7 C8 121.1(3) . . ?
C6 C7 H7 119.4 . . ?
C8 C7 H7 119.4 . . ?
C9 C8 C7 117.9(3) . . ?
C9 C8 C11 122.2(3) . . ?
C7 C8 C11 119.9(3) . . ?
C10 C9 C8 120.8(3) . . ?
C10 C9 H9 119.6 . . ?
C8 C9 H9 119.6 . . ?
C5 C10 C9 120.8(3) . . ?
C5 C10 H10 119.6 . . ?
C9 C10 H10 119.6 . . ?
O2 C11 C8 120.6(3) . . ?
O2 C11 C12 119.2(3) . . ?
C8 C11 C12 120.2(3) . . ?
C17 C12 C13 118.6(3) . . ?
C17 C12 C11 122.4(4) . . ?
C13 C12 C11 119.0(3) . . ?
C14 C13 C12 120.3(3) . . ?
C14 C13 H13 119.8 . . ?
C12 C13 H13 119.8 . . ?
C13 C14 C15 121.6(3) . . ?
C13 C14 H14 119.2 . . ?
C15 C14 H14 119.2 . . ?
C16 C15 C14 117.7(3) . . ?
C16 C15 C18 123.3(3) . . ?
C14 C15 C18 119.1(3) . . ?
C15 C16 C17 121.1(3) . . ?
C15 C16 H16 119.4 . . ?
C17 C16 H16 119.4 . . ?
C12 C17 C16 120.6(3) . . ?
C12 C17 H17 119.7 . . ?
C16 C17 H17 119.7 . . ?
N2 C18 C15 115.6(3) 3_666 . ?
N2 C18 H18A 108.4 3_666 . ?
C15 C18 H18A 108.4 . . ?
N2 C18 H18B 108.4 3_666 . ?
C15 C18 H18B 108.4 . . ?
H18A C18 H18B 107.4 . . ?
N3 C19 C20 106.6(3) . . ?
N3 C19 C21 108.7(3) . . ?
C20 C19 C21 108.1(3) . . ?
N3 C19 C22 112.2(3) . . ?
C20 C19 C22 110.3(3) . . ?
C21 C19 C22 110.9(3) . . ?
C19 C20 H20A 109.5 . . ?
C19 C20 H20B 109.5 . . ?
H20A C20 H20B 109.5 . . ?
C19 C20 H20C 109.5 . . ?
H20A C20 H20C 109.5 . . ?
H20B C20 H20C 109.5 . . ?
C19 C21 H21A 109.5 . . ?
C19 C21 H21B 109.5 . . ?
H21A C21 H21B 109.5 . . ?
C19 C21 H21C 109.5 . . ?
H21A C21 H21C 109.5 . . ?
H21B C21 H21C 109.5 . . ?
C19 C22 H22A 109.5 . . ?
C19 C22 H22B 109.5 . . ?
H22A C22 H22B 109.5 . . ?
C19 C22 H22C 109.5 . . ?
H22A C22 H22C 109.5 . . ?
H22B C22 H22C 109.5 . . ?
C1 N1 C4 119.9(3) . . ?
C1 N1 C2 121.9(3) . . ?
C4 N1 C2 117.7(3) . . ?
C1 N2 C18 119.9(3) . 3_666 ?
C1 N2 C3 121.7(3) . . ?
C18 N2 C3 118.1(3) 3_666 . ?
C2 N3 C3 106.8(3) . . ?
C2 N3 C19 115.3(3) . . ?
C3 N3 C19 115.1(3) . . ?
Cl3A C23A Cl1A 111.2(5) . . ?
Cl3A C23A Cl2A 110.0(4) . . ?
Cl1A C23A Cl2A 109.6(4) . . ?
Cl3A C23A H23A 108.6 . . ?
Cl1A C23A H23A 108.7 . . ?
Cl2A C23A H23A 108.6 . . ?
Cl3B C23B Cl1B 111.6(5) . . ?
Cl3B C23B Cl2B 109.9(4) . . ?
Cl1B C23B Cl2B 109.6(4) . . ?
Cl3B C23B H23B 108.6 . . ?
Cl1B C23B H23B 108.6 . . ?
Cl2B C23B H23B 108.6 . . ?

loop_
_geom_bond_atom_site_label_1
_geom_bond_atom_site_label_2
_geom_bond_distance
_geom_bond_site_symmetry_2
_geom_bond_publ_flag
C1 O1 1.241(4) . ?
C1 N1 1.350(4) . ?
C1 N2 1.358(4) . ?
C2 N3 1.451(4) . ?
C2 N1 1.463(4) . ?
C2 H2A 0.9900 . ?
C2 H2B 0.9900 . ?
C3 N2 1.458(4) . ?
C3 N3 1.458(4) . ?
C3 H3A 0.9900 . ?
C3 H3B 0.9900 . ?
C4 N1 1.451(4) . ?
C4 C5 1.506(4) . ?
C4 H4A 0.9900 . ?
C4 H4B 0.9900 . ?
C5 C10 1.380(4) . ?
C5 C6 1.388(4) . ?
C6 C7 1.368(5) . ?
C6 H6 0.9500 . ?
C7 C8 1.393(5) . ?
C7 H7 0.9500 . ?
C8 C9 1.389(4) . ?
C8 C11 1.485(5) . ?
C9 C10 1.383(4) . ?
C9 H9 0.9500 . ?
C10 H10 0.9500 . ?
C11 O2 1.230(4) . ?
C11 C12 1.493(5) . ?
C12 C17 1.382(5) . ?
C12 C13 1.390(5) . ?
C13 C14 1.366(5) . ?
C13 H13 0.9500 . ?
C14 C15 1.395(4) . ?
C14 H14 0.9500 . ?
C15 C16 1.379(4) . ?
C15 C18 1.507(4) . ?
C16 C17 1.384(4) . ?
C16 H16 0.9500 . ?
C17 H17 0.9500 . ?
C18 N2 1.447(4) 3_666 ?
C18 H18A 0.9900 . ?
C18 H18B 0.9900 . ?
C19 N3 1.502(4) . ?
C19 C20 1.535(5) . ?
C19 C21 1.538(5) . ?
C19 C22 1.542(5) . ?
C20 H20A 0.9800 . ?
C20 H20B 0.9800 . ?
C20 H20C 0.9800 . ?
C21 H21A 0.9800 . ?
C21 H21B 0.9800 . ?
C21 H21C 0.9800 . ?
C22 H22A 0.9800 . ?
C22 H22B 0.9800 . ?
C22 H22C 0.9800 . ?
N2 C18 1.447(4) 3_666 ?
C23A Cl3A 1.726(5) . ?
C23A Cl1A 1.732(5) . ?
C23A Cl2A 1.733(5) . ?
C23A H23A 1.0000 . ?
C23B Cl3B 1.725(5) . ?
C23B Cl1B 1.731(5) . ?
C23B Cl2B 1.732(5) . ?
C23B H23B 1.0000 . ?

loop_
_geom_torsion_atom_site_label_1
_geom_torsion_atom_site_label_2
_geom_torsion_atom_site_label_3
_geom_torsion_atom_site_label_4
_geom_torsion
_geom_torsion_site_symmetry_1
_geom_torsion_site_symmetry_2
_geom_torsion_site_symmetry_3
_geom_torsion_site_symmetry_4
_geom_torsion_publ_flag
N1 C4 C5 C10 -2.4(5) . . . . ?
N1 C4 C5 C6 176.4(3) . . . . ?
C10 C5 C6 C7 -0.2(5) . . . . ?
C4 C5 C6 C7 -179.0(3) . . . . ?
C5 C6 C7 C8 -1.3(6) . . . . ?
C6 C7 C8 C9 1.5(6) . . . . ?
C6 C7 C8 C11 179.0(3) . . . . ?
C7 C8 C9 C10 -0.2(5) . . . . ?
C11 C8 C9 C10 -177.6(3) . . . . ?
C6 C5 C10 C9 1.5(5) . . . . ?
C4 C5 C10 C9 -179.7(3) . . . . ?
C8 C9 C10 C5 -1.3(5) . . . . ?
C9 C8 C11 O2 149.7(4) . . . . ?
C7 C8 C11 O2 -27.7(6) . . . . ?
C9 C8 C11 C12 -29.4(5) . . . . ?
C7 C8 C11 C12 153.1(4) . . . . ?
O2 C11 C12 C17 147.5(4) . . . . ?
C8 C11 C12 C17 -33.3(5) . . . . ?
O2 C11 C12 C13 -31.2(5) . . . . ?
C8 C11 C12 C13 148.0(4) . . . . ?
C17 C12 C13 C14 0.2(5) . . . . ?
C11 C12 C13 C14 178.9(3) . . . . ?
C12 C13 C14 C15 -0.1(5) . . . . ?
C13 C14 C15 C16 -0.5(5) . . . . ?
C13 C14 C15 C18 179.8(3) . . . . ?
C14 C15 C16 C17 1.0(5) . . . . ?
C18 C15 C16 C17 -179.3(3) . . . . ?
C13 C12 C17 C16 0.3(5) . . . . ?
C11 C12 C17 C16 -178.4(3) . . . . ?
C15 C16 C17 C12 -0.9(5) . . . . ?
C16 C15 C18 N2 0.5(5) . . . 3_666 ?
C14 C15 C18 N2 -179.7(3) . . . 3_666 ?
O1 C1 N1 C4 -0.9(5) . . . . ?
N2 C1 N1 C4 176.5(3) . . . . ?
O1 C1 N1 C2 171.5(3) . . . . ?
N2 C1 N1 C2 -11.1(4) . . . . ?
C5 C4 N1 C1 95.8(4) . . . . ?
C5 C4 N1 C2 -76.9(4) . . . . ?
N3 C2 N1 C1 -24.1(4) . . . . ?
N3 C2 N1 C4 148.5(3) . . . . ?
O1 C1 N2 C18 -1.2(5) . . . 3_666 ?
N1 C1 N2 C18 -178.6(3) . . . 3_666 ?
O1 C1 N2 C3 -174.5(3) . . . . ?
N1 C1 N2 C3 8.1(4) . . . . ?
N3 C3 N2 C1 29.5(4) . . . . ?
N3 C3 N2 C18 -143.9(3) . . . 3_666 ?
N1 C2 N3 C3 61.0(3) . . . . ?
N1 C2 N3 C19 -169.7(3) . . . . ?
N2 C3 N3 C2 -63.4(3) . . . . ?
N2 C3 N3 C19 167.1(3) . . . . ?
C20 C19 N3 C2 57.7(4) . . . . ?
C21 C19 N3 C2 173.9(3) . . . . ?
C22 C19 N3 C2 -63.1(4) . . . . ?
C20 C19 N3 C3 -177.2(3) . . . . ?
C21 C19 N3 C3 -60.9(4) . . . . ?
C22 C19 N3 C3 62.1(4) . . . . ?
